data_1527779
loop_
_publ_author_name
'Mattes, R.'
'Matz, C.'
'Sicking, E.'

_publ_section_title
;
 Die Kristallstruktur von K6 (Mo2 J2 O16) (H2 O)10
;
_journal_name_full 'Zeitschrift fuer Anorganische und Allgemeine Chemie'
_journal_page_first 207
_journal_page_last 213
_journal_volume 435
_journal_year 1977
_chemical_formula_sum 'H20 I2 K6 Mo2 O26'
_chemical_name_systematic 'K6 (Mo O4)2 (I O4)2 (H2 O)10'
_space_group_IT_number 2
_symmetry_space_group_name_Hall '-P 1'
_symmetry_space_group_name_H-M 'P -1'
_cell_angle_alpha 97.01
_cell_angle_beta 95.57
_cell_angle_gamma 104.67
_cell_formula_units_Z 1
_cell_length_a 8.383
_cell_length_b 9.878
_cell_length_c 8.287
_cell_volume 653.013
_citation_journal_id_ASTM ZAACAB
_cod_data_source_file Mattes_ZAACAB_1977_803.cif
_cod_data_source_block H20I2K6Mo2O26
_cod_original_cell_volume 653.0128
_cod_database_code 1527779

loop_
_symmetry_equiv_pos_as_xyz
x,y,z
-x,-y,-z

loop_
_atom_site_label
_atom_site_type_symbol
_atom_site_fract_x
_atom_site_fract_y
_atom_site_fract_z
_atom_site_occupancy
_atom_site_U_iso_or_equiv
_atom_site_attached_hydrogens
O3 O-2 0.2742 0.124 0.1 1 0.0 0
O1 O-2 0.7711 0.1004 0.2382 1 0.0 0
O7 O-2 0.785 0.6273 0.0579 1 0.0 0
I1 I+7 0.1802 0.2649 0.1058 1 0.0 0
O8 O-2 0.3779 0.3389 0.2372 1 0.0 0
O12 O-2 0.7891 0.3893 0.3603 1 0.0 2
O13 O-2 0.4962 0.2022 0.4849 1 0.0 2
O4 O-2 0.1207 0.1211 0.2566 1 0.0 0
K3 K+1 0.2956 0.6815 0.9905 1 0.0 0
K2 K+1 0.8247 0.6575 0.4653 1 0.0 0
Mo1 Mo+6 0.9012 0.9924 0.1814 1 0.0 0
K1 K+1 0.2562 0.9313 0.424 1 0.0 0
O11 O-2 0.4175 0.9488 0.1595 1 0.0 2
O2 O-2 0.9083 0.9012 0.3393 1 0.0 0
O10 O-2 0.09 0.6549 0.2579 1 0.0 2
O5 O-2 0.9796 0.1295 0.9804 1 0.0 0
O9 O-2 0.526 0.6217 0.2375 1 0.0 2
O6 O-2 0.0608 0.3656 0.2139 1 0.0 0
